data_7043101
loop_
_publ_author_name
'Zhu, Xiaoquan'
'Su, Shaodong'
'Cao, Wenhai'
'Wen, Yuehong'
'Hu, Shengmin'
'Wu, Xintao'
'Sheng, Tianlu'

_publ_section_title
;
 Redox effects of low-spin Ru(ii/iii) on slow magnetic relaxation of
 Ru--Mn(iii) 1D cyanide-bridged complexes
;
_journal_name_full 'Dalton Trans.'
_journal_paper_doi 10.1039/C7DT01218G
_journal_year 2017
_chemical_formula_sum 'C50 H54 F12 Mn N12 O2 P2 Ru'
_chemical_formula_weight 1301.00
_chemical_name_systematic
; 
 ? 
;
_space_group_IT_number 2
_symmetry_cell_setting triclinic
_symmetry_space_group_name_Hall '-P 1'
_symmetry_space_group_name_H-M 'P -1'
_atom_sites_solution_hydrogens geom
_atom_sites_solution_primary direct
_atom_sites_solution_secondary difmap
_audit_creation_method SHELXL-97
_audit_update_record
;
2016-11-21 deposited with the CCDC.
2017-05-08 downloaded from the CCDC.
;
_cell_angle_alpha 83.10(3)
_cell_angle_beta 87.08(5)
_cell_angle_gamma 77.54(4)
_cell_formula_units_Z 2
_cell_length_a 10.699(9)
_cell_length_b 16.007(13)
_cell_length_c 16.625(15)
_cell_measurement_reflns_used 6432
_cell_measurement_temperature 123(2)
_cell_measurement_theta_max 27.4855
_cell_measurement_theta_min 2.3348
_cell_volume 2759(4)
_computing_cell_refinement 'CrystalClear (Rigaku Inc., 2008)'
_computing_data_collection 'CrystalClear (Rigaku Inc., 2008)'
_computing_data_reduction 'CrystalClear (Rigaku Inc., 2008)'
_computing_molecular_graphics 'Bruker SHELXTL'
_computing_publication_material 'Bruker SHELXTL'
_computing_structure_refinement 'SHELXL-97 (Sheldrick, 2008)'
_computing_structure_solution 'SHELXS-97 (Sheldrick, 2008)'
_diffrn_ambient_temperature 123(2)
_diffrn_detector_area_resol_mean 28.5714
_diffrn_measured_fraction_theta_full 0.980
_diffrn_measured_fraction_theta_max 0.980
_diffrn_measurement_device_type Saturn724+
_diffrn_measurement_method CCD_Profile_fitting
_diffrn_radiation_monochromator graphite
_diffrn_radiation_source 'fine-focus sealed tube'
_diffrn_radiation_type MoK\a
_diffrn_radiation_wavelength 0.71073
_diffrn_reflns_av_R_equivalents 0.1297
_diffrn_reflns_av_sigmaI/netI 0.1913
_diffrn_reflns_limit_h_max 10
_diffrn_reflns_limit_h_min -12
_diffrn_reflns_limit_k_max 18
_diffrn_reflns_limit_k_min -19
_diffrn_reflns_limit_l_max 19
_diffrn_reflns_limit_l_min -19
_diffrn_reflns_number 22485
_diffrn_reflns_theta_full 25.00
_diffrn_reflns_theta_max 25.00
_diffrn_reflns_theta_min 2.54
_exptl_absorpt_coefficient_mu 0.653
_exptl_absorpt_correction_T_max 1.0000
_exptl_absorpt_correction_T_min 0.6268
_exptl_absorpt_correction_type multi-scan
_exptl_absorpt_process_details 'RIGAKU/MSC(2004), CrystalClear Version 1.3.6'
_exptl_crystal_colour green
_exptl_crystal_density_diffrn 1.566
_exptl_crystal_density_method 'not measured'
_exptl_crystal_description Prism
_exptl_crystal_F_000 1322
_exptl_crystal_size_max 0.264
_exptl_crystal_size_mid 0.186
_exptl_crystal_size_min 0.101
_refine_diff_density_max 2.398
_refine_diff_density_min -1.232
_refine_diff_density_rms 0.217
_refine_ls_extinction_method none
_refine_ls_goodness_of_fit_ref 1.004
_refine_ls_hydrogen_treatment constr
_refine_ls_matrix_type full
_refine_ls_number_parameters 724
_refine_ls_number_reflns 9505
_refine_ls_number_restraints 12
_refine_ls_restrained_S_all 1.004
_refine_ls_R_factor_all 0.2206
_refine_ls_R_factor_gt 0.1422
_refine_ls_shift/su_max 0.000
_refine_ls_shift/su_mean 0.000
_refine_ls_structure_factor_coef Fsqd
_refine_ls_weighting_details 'calc w=1/[\s^2^(Fo^2^)+(0.0800P)^2^+97.0000P] where P=(Fo^2^+2Fc^2^)/3'
_refine_ls_weighting_scheme calc
_refine_ls_wR_factor_gt 0.3163
_refine_ls_wR_factor_ref 0.3627
_reflns_number_gt 4918
_reflns_number_total 9505
_reflns_threshold_expression >2sigma(I)
_cod_data_source_file c7dt01218g2.cif
_cod_data_source_block a
_cod_depositor_comments
;
The following automatic conversions were performed:

'_exptl_absorpt_correction_type' value 'Multi-scan' changed to
'multi-scan' according to
/home/data/users/saulius/crontab/automatic-downloads/rss-feeds/RSC/lib/dictionaries/cif_core.dic
dictionary named 'cif_core.dic' version 2.4.2 from 2011-04-26.

Automatic conversion script
Id: cif_fix_values 4973 2017-02-22 13:04:09Z antanas 
;
_cod_original_sg_symbol_H-M P-1
_cod_database_code 7043101

loop_
_symmetry_equiv_pos_as_xyz
'x, y, z'
'-x, -y, -z'

loop_
_atom_site_label
_atom_site_type_symbol
_atom_site_fract_x
_atom_site_fract_y
_atom_site_fract_z
_atom_site_U_iso_or_equiv
_atom_site_adp_type
_atom_site_occupancy
_atom_site_symmetry_multiplicity
_atom_site_calc_flag
_atom_site_refinement_flags
Ru1 Ru 0.0000 0.0000 1.5000 0.0278(5) Uani 1 2 d S
Ru2 Ru 0.0000 -0.5000 2.0000 0.0319(5) Uani 1 2 d S
Mn1 Mn -0.0030(2) -0.20593(16) 1.78759(14) 0.0301(6) Uani 1 1 d .
P1 P 0.4567(5) -0.1510(3) 2.1320(3) 0.0431(11) Uani 1 1 d .
P2 P 0.5731(5) -0.3437(3) 1.5485(3) 0.0435(11) Uani 1 1 d .
N7 N -0.1837(12) -0.4982(8) 1.9655(7) 0.027(3) Uani 1 1 d .
N3 N 0.1814(11) 0.0065(8) 1.5378(7) 0.025(3) Uani 1 1 d .
F3 F 0.5868(10) -0.1845(8) 2.0816(7) 0.062(3) Uani 1 1 d .
C3 C 0.2344(16) 0.0734(10) 1.5128(9) 0.034(4) Uani 1 1 d .
H3A H 0.1904 0.1155 1.4748 0.041 Uiso 1 1 calc R
F4 F 0.5301(11) -0.0918(7) 2.1755(8) 0.069(3) Uani 1 1 d .
N8 N -0.5455(12) -0.5019(9) 1.8743(8) 0.036(3) Uani 1 1 d .
C17 C -0.2229(17) -0.5761(12) 1.9641(10) 0.040(4) Uani 1 1 d U
H17A H -0.1681 -0.6277 1.9819 0.048 Uiso 1 1 calc R
C5 C 0.4180(13) 0.0253(10) 1.5968(8) 0.024(3) Uani 1 1 d .
F8 F 0.6998(9) -0.4159(6) 1.5341(7) 0.055(3) Uani 1 1 d .
C4 C 0.3502(14) 0.0855(10) 1.5386(9) 0.030(4) Uani 1 1 d .
H4A H 0.3819 0.1335 1.5173 0.036 Uiso 1 1 calc R
F12 F 0.4479(12) -0.2730(8) 1.5639(8) 0.078(4) Uani 1 1 d .
C18 C -0.3436(16) -0.5770(12) 1.9362(9) 0.037(4) Uani 1 1 d .
H18A H -0.3672 -0.6297 1.9371 0.045 Uiso 1 1 calc R
N2 N 0.0021(14) -0.3175(10) 1.8933(9) 0.043(4) Uani 1 1 d .
C19 C -0.4341(15) -0.4994(11) 1.9059(9) 0.033(4) Uani 1 1 d .
F6 F 0.4999(11) -0.2272(7) 2.2037(7) 0.063(3) Uani 1 1 d .
F11 F 0.6600(10) -0.2776(6) 1.5646(6) 0.051(3) Uani 1 1 d .
N4 N 0.5294(12) 0.0370(9) 1.6249(8) 0.034(3) Uani 1 1 d .
N9 N 0.0615(12) -0.5673(9) 1.8998(7) 0.030(3) Uani 1 1 d .
C1 C -0.0219(13) -0.0750(9) 1.6081(8) 0.023(3) Uani 1 1 d .
F10 F 0.5783(12) -0.3765(7) 1.6444(6) 0.065(3) Uani 1 1 d .
N1 N -0.0344(12) -0.1139(8) 1.6700(8) 0.032(3) Uani 1 1 d .
F5 F 0.3286(10) -0.1164(8) 2.1824(7) 0.062(3) Uani 1 1 d .
N5 N -0.0721(13) 0.1093(8) 1.5601(8) 0.034(3) Uani 1 1 d .
C2 C -0.0026(14) -0.3856(10) 1.9291(9) 0.030(3) Uani 1 1 d .
F9 F 0.4878(10) -0.4122(7) 1.5342(7) 0.062(3) Uani 1 1 d .
C6 C 0.3661(16) -0.0462(11) 1.6240(10) 0.041(4) Uani 1 1 d .
H6A H 0.4092 -0.0889 1.6618 0.049 Uiso 1 1 calc R
C20 C -0.3921(16) -0.4206(11) 1.9109(11) 0.042(4) Uani 1 1 d .
H20A H -0.4456 -0.3678 1.8948 0.050 Uiso 1 1 calc R
O2 O 0.1121(10) -0.1456(7) 1.8225(7) 0.036(3) Uani 1 1 d .
F2 F 0.3833(12) -0.2104(8) 2.0879(7) 0.064(3) Uani 1 1 d .
O1 O 0.1260(10) -0.2805(7) 1.7331(6) 0.033(3) Uani 1 1 d .
F1 F 0.4146(11) -0.0751(7) 2.0605(7) 0.063(3) Uani 1 1 d .
F7 F 0.5722(12) -0.3093(8) 1.4528(7) 0.072(3) Uani 1 1 d .
N12 N -0.1485(12) -0.1338(8) 1.8460(7) 0.030(3) Uani 1 1 d .
C12 C -0.1796(17) 0.2528(11) 1.6443(11) 0.041(4) Uani 1 1 d .
N11 N -0.1414(13) -0.2558(8) 1.7512(6) 0.030(3) Uani 1 1 d .
C44 C -0.1462(16) -0.0618(11) 1.8741(8) 0.033(4) Uani 1 1 d .
H44A H -0.2223 -0.0304 1.8945 0.040 Uiso 1 1 calc R
C9 C 0.5826(18) 0.1122(12) 1.6040(12) 0.050(5) Uani 1 1 d .
H9A H 0.5284 0.1521 1.5661 0.075 Uiso 1 1 calc R
H9B H 0.6665 0.0958 1.5799 0.075 Uiso 1 1 calc R
H9C H 0.5885 0.1389 1.6520 0.075 Uiso 1 1 calc R
N6 N -0.2311(15) 0.3231(9) 1.6852(9) 0.046(4) Uani 1 1 d .
C49 C 0.1960(16) -0.0294(11) 1.8473(11) 0.041(4) Uani 1 1 d U
H49A H 0.2743 -0.0537 1.8241 0.049 Uiso 1 1 calc R
C23 C -0.5849(18) -0.5796(13) 1.8614(14) 0.062(6) Uani 1 1 d .
H23A H -0.5240 -0.6285 1.8847 0.093 Uiso 1 1 calc R
H23B H -0.5894 -0.5823 1.8043 0.093 Uiso 1 1 calc R
H23C H -0.6676 -0.5796 1.8866 0.093 Uiso 1 1 calc R
C28 C 0.1259(16) -0.6518(11) 1.9051(12) 0.042(4) Uani 1 1 d .
H28A H 0.1468 -0.6791 1.9568 0.051 Uiso 1 1 calc R
C26 C 0.1299(17) -0.6621(10) 1.7623(10) 0.037(4) Uani 1 1 d .
C27 C 0.1624(16) -0.6998(11) 1.8418(10) 0.038(4) Uani 1 1 d .
H27A H 0.2079 -0.7563 1.8510 0.045 Uiso 1 1 calc R
C7 C 0.2498(16) -0.0537(10) 1.5946(9) 0.033(4) Uani 1 1 d .
H7A H 0.2167 -0.1016 1.6142 0.040 Uiso 1 1 calc R
C37 C -0.1323(16) -0.3053(13) 1.6927(10) 0.045(5) Uani 1 1 d .
H37A H -0.2068 -0.3165 1.6738 0.054 Uiso 1 1 calc R
C39 C -0.3817(15) -0.2463(12) 1.7745(10) 0.041(4) Uani 1 1 d .
H39A H -0.3851 -0.2817 1.7345 0.050 Uiso 1 1 calc R
C11 C -0.1057(18) 0.1767(11) 1.6830(9) 0.043(4) Uani 1 1 d .
H11A H -0.0894 0.1724 1.7379 0.051 Uiso 1 1 calc R
C14 C -0.1396(16) 0.1821(9) 1.5229(9) 0.033(4) Uani 1 1 d .
H14A H -0.1479 0.1851 1.4672 0.039 Uiso 1 1 calc R
C45 C -0.0326(17) -0.0280(12) 1.8755(8) 0.037(4) Uani 1 1 d .
C46 C -0.0463(16) 0.0529(11) 1.9058(9) 0.038(4) Uani 1 1 d .
H46A H -0.1274 0.0799 1.9231 0.046 Uiso 1 1 calc R
N10 N 0.1535(15) -0.7073(9) 1.6975(9) 0.046(4) Uani 1 1 d .
C48 C 0.1781(17) 0.0504(13) 1.8828(11) 0.049(5) Uani 1 1 d .
H48A H 0.2484 0.0748 1.8877 0.059 Uiso 1 1 calc R
C8 C 0.6015(16) -0.0303(12) 1.6829(10) 0.046(5) Uani 1 1 d .
H8A H 0.5579 -0.0771 1.6930 0.070 Uiso 1 1 calc R
H8B H 0.6080 -0.0070 1.7327 0.070 Uiso 1 1 calc R
H8C H 0.6857 -0.0507 1.6608 0.070 Uiso 1 1 calc R
C13 C -0.1997(18) 0.2552(12) 1.5611(11) 0.048(5) Uani 1 1 d .
H13A H -0.2504 0.3029 1.5323 0.058 Uiso 1 1 calc R
C22 C -0.6323(16) -0.4165(13) 1.8419(11) 0.053(5) Uani 1 1 d .
H22A H -0.5961 -0.3696 1.8535 0.079 Uiso 1 1 calc R
H22B H -0.7156 -0.4120 1.8675 0.079 Uiso 1 1 calc R
H22C H -0.6396 -0.4146 1.7843 0.079 Uiso 1 1 calc R
C15 C -0.2140(19) 0.3193(12) 1.7734(12) 0.055(5) Uani 1 1 d .
H15A H -0.1491 0.2698 1.7909 0.083 Uiso 1 1 calc R
H15B H -0.2933 0.3150 1.8017 0.083 Uiso 1 1 calc R
H15C H -0.1887 0.3705 1.7849 0.083 Uiso 1 1 calc R
C50 C 0.0899(16) -0.0694(12) 1.8490(10) 0.040(4) Uani 1 1 d .
C40 C -0.4916(17) -0.2162(11) 1.8225(10) 0.040(4) Uani 1 1 d .
H40A H -0.5688 -0.2311 1.8141 0.048 Uiso 1 1 calc R
C38 C -0.2677(16) -0.2213(12) 1.7888(10) 0.041(4) Uani 1 1 d .
C31 C 0.1111(14) -0.3330(11) 1.6775(9) 0.035(4) Uani 1 1 d .
C30 C 0.1140(18) -0.6658(11) 1.6136(10) 0.044(4) Uani 1 1 d .
H30A H 0.0672 -0.6079 1.6166 0.066 Uiso 1 1 calc R
H30B H 0.0607 -0.6981 1.5914 0.066 Uiso 1 1 calc R
H30C H 0.1889 -0.6652 1.5794 0.066 Uiso 1 1 calc R
C47 C 0.0535(18) 0.0934(12) 1.9111(10) 0.044(4) Uani 1 1 d .
H47A H 0.0414 0.1460 1.9318 0.052 Uiso 1 1 calc R
C43 C -0.2643(15) -0.1647(11) 1.8442(9) 0.033(4) Uani 1 1 d .
C32 C 0.2191(17) -0.3787(11) 1.6416(9) 0.041(4) Uani 1 1 d .
H32A H 0.2992 -0.3728 1.6564 0.049 Uiso 1 1 calc R
C10 C -0.0576(16) 0.1086(11) 1.6394(10) 0.037(4) Uani 1 1 d .
H10A H -0.0117 0.0584 1.6672 0.044 Uiso 1 1 calc R
C35 C -0.0167(17) -0.3959(10) 1.5926(10) 0.040(4) Uani 1 1 d .
H35A H -0.0958 -0.4000 1.5745 0.048 Uiso 1 1 calc R
C16 C -0.319(2) 0.3980(13) 1.6452(13) 0.072(7) Uani 1 1 d .
H16A H -0.3201 0.3930 1.5883 0.108 Uiso 1 1 calc R
H16B H -0.2920 0.4496 1.6531 0.108 Uiso 1 1 calc R
H16C H -0.4042 0.4003 1.6682 0.108 Uiso 1 1 calc R
C34 C 0.0951(14) -0.4405(12) 1.5583(10) 0.039(4) Uani 1 1 d .
H34A H 0.0918 -0.4754 1.5180 0.046 Uiso 1 1 calc R
C29 C 0.227(2) -0.7946(12) 1.7050(11) 0.057(6) Uani 1 1 d .
H29A H 0.2472 -0.8129 1.7608 0.086 Uiso 1 1 calc R
H29B H 0.3041 -0.7974 1.6728 0.086 Uiso 1 1 calc R
H29C H 0.1770 -0.8315 1.6865 0.086 Uiso 1 1 calc R
C25 C 0.0658(18) -0.5719(13) 1.7541(10) 0.046(5) Uani 1 1 d .
H25A H 0.0458 -0.5425 1.7031 0.056 Uiso 1 1 calc R
C42 C -0.3744(17) -0.1350(11) 1.8936(9) 0.040(4) Uani 1 1 d .
H42A H -0.3720 -0.0974 1.9318 0.048 Uiso 1 1 calc R
C33 C 0.2119(17) -0.4323(13) 1.5852(10) 0.048(5) Uani 1 1 d .
H33A H 0.2870 -0.4640 1.5642 0.057 Uiso 1 1 calc R
C21 C -0.2738(16) -0.4236(12) 1.9393(11) 0.044(4) Uani 1 1 d .
H21A H -0.2507 -0.3711 1.9415 0.053 Uiso 1 1 calc R
C24 C 0.0349(16) -0.5302(12) 1.8224(9) 0.037(4) Uani 1 1 d .
H24A H -0.0070 -0.4726 1.8154 0.044 Uiso 1 1 calc R
C36 C -0.0100(18) -0.3433(13) 1.6563(11) 0.050(5) Uani 1 1 d .
C41 C -0.4835(15) -0.1636(11) 1.8830(11) 0.041(4) Uani 1 1 d .
H41A H -0.5545 -0.1477 1.9168 0.050 Uiso 1 1 calc R

loop_
_atom_site_aniso_label
_atom_site_aniso_U_11
_atom_site_aniso_U_22
_atom_site_aniso_U_33
_atom_site_aniso_U_23
_atom_site_aniso_U_13
_atom_site_aniso_U_12
Ru1 0.0299(10) 0.0256(10) 0.0275(9) 0.0009(8) -0.0025(7) -0.0063(8)
Ru2 0.0321(11) 0.0316(11) 0.0310(10) 0.0013(8) -0.0029(8) -0.0067(8)
Mn1 0.0303(13) 0.0304(14) 0.0285(12) 0.0013(10) -0.0012(10) -0.0064(11)
P1 0.045(3) 0.035(3) 0.049(3) -0.001(2) -0.002(2) -0.008(2)
P2 0.040(3) 0.040(3) 0.051(3) -0.004(2) -0.003(2) -0.008(2)
N7 0.028(7) 0.020(7) 0.032(7) 0.000(5) 0.002(5) -0.007(5)
N3 0.028(7) 0.028(7) 0.019(6) 0.001(5) 0.003(5) -0.009(6)
F3 0.051(7) 0.067(8) 0.056(7) -0.003(6) 0.007(5) 0.007(6)
C3 0.052(11) 0.025(9) 0.022(8) -0.003(7) -0.003(7) -0.001(8)
F4 0.060(8) 0.054(8) 0.100(9) -0.019(7) -0.019(7) -0.020(6)
N8 0.023(7) 0.043(9) 0.042(8) -0.007(7) -0.011(6) -0.003(6)
C17 0.054(8) 0.043(8) 0.033(7) -0.009(6) 0.011(6) -0.031(7)
C5 0.017(7) 0.030(9) 0.025(7) -0.009(6) 0.004(6) -0.007(6)
F8 0.035(6) 0.035(6) 0.094(8) -0.003(6) -0.006(5) -0.005(5)
C4 0.028(8) 0.042(10) 0.030(8) -0.004(7) -0.005(6) -0.027(7)
F12 0.071(9) 0.050(8) 0.104(10) -0.017(7) 0.002(7) 0.013(6)
C18 0.041(10) 0.045(11) 0.028(8) -0.010(8) 0.009(7) -0.012(8)
N2 0.046(9) 0.039(9) 0.048(9) -0.010(7) 0.004(7) -0.011(7)
C19 0.033(9) 0.038(10) 0.032(8) 0.002(7) -0.006(7) -0.017(8)
F6 0.076(8) 0.049(7) 0.060(7) 0.012(6) -0.010(6) -0.009(6)
F11 0.067(7) 0.038(6) 0.055(6) 0.007(5) -0.015(5) -0.026(5)
N4 0.034(8) 0.032(8) 0.037(7) 0.002(6) 0.003(6) -0.010(6)
N9 0.026(7) 0.037(8) 0.025(6) 0.002(6) -0.010(5) -0.002(6)
C1 0.029(8) 0.015(8) 0.025(8) 0.012(6) -0.006(6) -0.009(6)
F10 0.103(10) 0.054(8) 0.047(6) -0.006(6) 0.003(6) -0.034(7)
N1 0.032(7) 0.029(8) 0.032(7) 0.000(6) 0.000(6) -0.002(6)
F5 0.049(7) 0.065(8) 0.068(7) -0.007(6) 0.017(6) -0.005(6)
N5 0.045(8) 0.015(7) 0.044(8) -0.009(6) -0.006(6) -0.009(6)
C2 0.019(8) 0.029(9) 0.037(9) 0.007(7) 0.003(6) -0.001(7)
F9 0.046(7) 0.058(8) 0.088(9) -0.017(6) 0.006(6) -0.024(6)
C6 0.044(10) 0.028(10) 0.047(10) 0.009(8) -0.014(8) -0.006(8)
C20 0.038(10) 0.031(10) 0.057(11) -0.005(8) -0.005(8) -0.005(8)
O2 0.031(6) 0.027(6) 0.053(7) -0.016(5) 0.006(5) -0.007(5)
F2 0.083(9) 0.058(8) 0.059(7) -0.004(6) -0.013(6) -0.029(7)
O1 0.037(6) 0.032(6) 0.031(6) -0.009(5) 0.009(5) -0.009(5)
F1 0.061(7) 0.053(8) 0.065(7) 0.006(6) 0.009(6) 0.001(6)
F7 0.079(9) 0.078(9) 0.058(7) 0.004(6) -0.013(6) -0.020(7)
N12 0.035(8) 0.021(7) 0.031(7) 0.017(6) -0.005(6) -0.006(6)
C12 0.043(10) 0.037(10) 0.047(10) 0.002(8) 0.009(8) -0.022(8)
N11 0.049(8) 0.033(8) 0.010(6) -0.009(5) 0.014(5) -0.009(6)
C44 0.043(10) 0.034(10) 0.018(7) 0.003(7) -0.005(6) -0.001(8)
C9 0.050(12) 0.047(12) 0.057(12) 0.011(9) -0.006(9) -0.028(10)
N6 0.065(11) 0.021(8) 0.051(9) -0.008(7) 0.014(8) -0.008(7)
C49 0.036(7) 0.030(7) 0.054(8) 0.013(6) -0.018(6) -0.007(6)
C23 0.041(11) 0.054(14) 0.100(17) -0.037(12) -0.018(11) -0.011(10)
C28 0.033(10) 0.030(10) 0.063(12) 0.001(9) -0.010(8) -0.007(8)
C26 0.051(11) 0.025(9) 0.038(9) 0.002(7) -0.013(8) -0.013(8)
C27 0.049(11) 0.023(9) 0.041(9) -0.001(7) -0.004(8) -0.007(8)
C7 0.046(10) 0.026(9) 0.029(8) 0.008(7) -0.006(7) -0.013(8)
C37 0.026(9) 0.070(14) 0.040(10) 0.007(9) 0.001(7) -0.020(9)
C39 0.034(10) 0.048(11) 0.041(10) 0.005(8) 0.011(7) -0.014(8)
C11 0.069(13) 0.036(11) 0.019(8) 0.010(7) 0.003(8) -0.010(9)
C14 0.057(11) 0.009(8) 0.036(9) 0.000(6) -0.008(7) -0.012(7)
C45 0.048(11) 0.049(11) 0.017(7) 0.002(7) -0.015(7) -0.014(9)
C46 0.038(10) 0.040(11) 0.036(9) -0.003(8) -0.016(7) -0.006(8)
N10 0.057(10) 0.034(9) 0.043(8) -0.005(7) -0.009(7) 0.000(7)
C48 0.034(10) 0.063(14) 0.055(11) 0.016(10) -0.023(8) -0.024(9)
C8 0.033(10) 0.062(13) 0.044(10) 0.017(9) -0.015(8) -0.020(9)
C13 0.050(12) 0.037(11) 0.055(11) -0.005(9) -0.003(9) -0.005(9)
C22 0.031(10) 0.071(15) 0.052(11) 0.012(10) -0.006(8) -0.013(10)
C15 0.065(14) 0.036(11) 0.069(13) -0.020(10) 0.017(11) -0.013(10)
C50 0.037(10) 0.043(11) 0.038(9) 0.012(8) -0.014(7) -0.004(8)
C40 0.043(10) 0.031(10) 0.041(10) -0.002(8) 0.008(8) 0.001(8)
C38 0.032(9) 0.043(11) 0.046(10) -0.017(9) 0.000(7) 0.000(8)
C31 0.017(8) 0.051(11) 0.035(9) 0.000(8) -0.006(6) -0.002(7)
C30 0.057(12) 0.028(10) 0.047(10) -0.012(8) -0.011(9) 0.000(8)
C47 0.063(12) 0.034(10) 0.031(9) 0.009(8) -0.018(8) -0.007(9)
C43 0.030(9) 0.041(10) 0.027(8) 0.012(7) -0.009(6) -0.014(7)
C32 0.043(10) 0.038(11) 0.030(8) 0.006(8) 0.002(7) 0.012(8)
C10 0.039(10) 0.032(10) 0.041(9) -0.010(8) -0.001(7) -0.007(8)
C35 0.041(10) 0.025(9) 0.053(11) 0.006(8) -0.008(8) -0.007(8)
C16 0.102(19) 0.038(13) 0.069(14) -0.014(11) 0.002(13) 0.001(12)
C34 0.023(8) 0.051(12) 0.043(9) -0.021(8) -0.002(7) -0.001(8)
C29 0.077(15) 0.050(13) 0.040(10) -0.015(9) -0.020(10) 0.006(11)
C25 0.057(12) 0.060(13) 0.033(9) -0.012(9) 0.004(8) -0.031(10)
C42 0.052(11) 0.043(11) 0.023(8) 0.002(7) 0.003(7) -0.007(9)
C33 0.037(10) 0.069(14) 0.039(10) -0.002(9) 0.002(8) -0.018(9)
C21 0.035(10) 0.038(11) 0.057(11) 0.015(9) -0.016(8) -0.007(8)
C24 0.044(10) 0.045(11) 0.025(8) -0.005(7) 0.006(7) -0.019(8)
C36 0.048(11) 0.065(14) 0.043(10) 0.005(9) 0.004(8) -0.033(10)
C41 0.025(9) 0.044(11) 0.054(11) 0.006(9) 0.015(8) -0.015(8)

loop_
_atom_type_symbol
_atom_type_description
_atom_type_scat_dispersion_real
_atom_type_scat_dispersion_imag
_atom_type_scat_source
C C 0.0033 0.0016 'International Tables Vol C Tables 4.2.6.8 and 6.1.1.4'
H H 0.0000 0.0000 'International Tables Vol C Tables 4.2.6.8 and 6.1.1.4'
N N 0.0061 0.0033 'International Tables Vol C Tables 4.2.6.8 and 6.1.1.4'
O O 0.0106 0.0060 'International Tables Vol C Tables 4.2.6.8 and 6.1.1.4'
F F 0.0171 0.0103 'International Tables Vol C Tables 4.2.6.8 and 6.1.1.4'
P P 0.1023 0.0942 'International Tables Vol C Tables 4.2.6.8 and 6.1.1.4'
Mn Mn 0.3368 0.7283 'International Tables Vol C Tables 4.2.6.8 and 6.1.1.4'
Ru Ru -1.2594 0.8363 'International Tables Vol C Tables 4.2.6.8 and 6.1.1.4'

loop_
_geom_angle_atom_site_label_1
_geom_angle_atom_site_label_2
_geom_angle_atom_site_label_3
_geom_angle
_geom_angle_site_symmetry_1
_geom_angle_site_symmetry_3
C1 Ru1 C1 180.000(3) . 2_558
C1 Ru1 N3 91.9(5) . 2_558
C1 Ru1 N3 88.1(5) 2_558 2_558
C1 Ru1 N3 88.1(5) . .
C1 Ru1 N3 91.9(5) 2_558 .
N3 Ru1 N3 180.000(2) 2_558 .
C1 Ru1 N5 91.8(5) . 2_558
C1 Ru1 N5 88.2(5) 2_558 2_558
N3 Ru1 N5 86.8(5) 2_558 2_558
N3 Ru1 N5 93.2(5) . 2_558
C1 Ru1 N5 88.2(5) . .
C1 Ru1 N5 91.8(5) 2_558 .
N3 Ru1 N5 93.2(5) 2_558 .
N3 Ru1 N5 86.8(5) . .
N5 Ru1 N5 180.000(4) 2_558 .
C2 Ru2 C2 180.000(4) 2_549 .
C2 Ru2 N7 89.9(5) 2_549 .
C2 Ru2 N7 90.1(5) . .
C2 Ru2 N7 90.1(5) 2_549 2_549
C2 Ru2 N7 89.9(5) . 2_549
N7 Ru2 N7 180.000(3) . 2_549
C2 Ru2 N9 89.8(6) 2_549 .
C2 Ru2 N9 90.2(6) . .
N7 Ru2 N9 85.9(5) . .
N7 Ru2 N9 94.1(5) 2_549 .
C2 Ru2 N9 90.2(6) 2_549 2_549
C2 Ru2 N9 89.8(6) . 2_549
N7 Ru2 N9 94.1(5) . 2_549
N7 Ru2 N9 85.9(5) 2_549 2_549
N9 Ru2 N9 180.000(4) . 2_549
O2 Mn1 O1 93.5(5) . .
O2 Mn1 N11 172.6(5) . .
O1 Mn1 N11 93.0(5) . .
O2 Mn1 N12 90.7(5) . .
O1 Mn1 N12 175.4(5) . .
N11 Mn1 N12 82.9(5) . .
O2 Mn1 N1 90.8(5) . .
O1 Mn1 N1 89.0(5) . .
N11 Mn1 N1 85.8(5) . .
N12 Mn1 N1 92.7(5) . .
O2 Mn1 N2 102.0(5) . .
O1 Mn1 N2 88.3(5) . .
N11 Mn1 N2 81.7(5) . .
N12 Mn1 N2 89.1(5) . .
N1 Mn1 N2 167.1(5) . .
F5 P1 F1 90.3(6) . .
F5 P1 F4 90.1(7) . .
F1 P1 F4 90.9(7) . .
F5 P1 F6 90.0(7) . .
F1 P1 F6 179.6(7) . .
F4 P1 F6 88.8(7) . .
F5 P1 F3 178.9(7) . .
F1 P1 F3 89.5(6) . .
F4 P1 F3 88.9(7) . .
F6 P1 F3 90.2(6) . .
F5 P1 F2 90.1(7) . .
F1 P1 F2 88.9(7) . .
F4 P1 F2 179.8(8) . .
F6 P1 F2 91.3(6) . .
F3 P1 F2 90.9(7) . .
F12 P2 F11 89.9(7) . .
F12 P2 F8 179.3(8) . .
F11 P2 F8 90.2(6) . .
F12 P2 F9 91.0(7) . .
F11 P2 F9 178.4(7) . .
F8 P2 F9 88.8(6) . .
F12 P2 F10 90.1(7) . .
F11 P2 F10 88.0(6) . .
F8 P2 F10 89.2(7) . .
F9 P2 F10 90.8(6) . .
F12 P2 F7 90.5(7) . .
F11 P2 F7 90.0(6) . .
F8 P2 F7 90.2(7) . .
F9 P2 F7 91.2(7) . .
F10 P2 F7 178.0(7) . .
C17 N7 C21 115.7(14) . .
C17 N7 Ru2 119.5(11) . .
C21 N7 Ru2 124.8(10) . .
C3 N3 C7 115.1(13) . .
C3 N3 Ru1 121.6(10) . .
C7 N3 Ru1 123.1(10) . .
N3 C3 C4 125.4(15) . .
N3 C3 H3A 117.3 . .
C4 C3 H3A 117.3 . .
C19 N8 C23 124.6(15) . .
C19 N8 C22 118.1(14) . .
C23 N8 C22 117.0(14) . .
C18 C17 N7 120.7(17) . .
C18 C17 H17A 119.6 . .
N7 C17 H17A 119.6 . .
N4 C5 C4 120.5(13) . .
N4 C5 C6 122.6(14) . .
C4 C5 C6 116.9(14) . .
C3 C4 C5 119.4(14) . .
C3 C4 H4A 120.3 . .
C5 C4 H4A 120.3 . .
C17 C18 C19 123.1(16) . .
C17 C18 H18A 118.4 . .
C19 C18 H18A 118.4 . .
C2 N2 Mn1 161.3(13) . .
N8 C19 C20 123.2(16) . .
N8 C19 C18 122.3(15) . .
C20 C19 C18 114.5(15) . .
C5 N4 C9 125.1(14) . .
C5 N4 C8 118.8(13) . .
C9 N4 C8 116.1(14) . .
C24 N9 C28 114.2(14) . .
C24 N9 Ru2 121.5(11) . .
C28 N9 Ru2 124.2(11) . .
N1 C1 Ru1 177.2(13) . .
C1 N1 Mn1 164.9(12) . .
C14 N5 C10 115.6(14) . .
C14 N5 Ru1 122.6(11) . .
C10 N5 Ru1 121.7(11) . .
N2 C2 Ru2 174.1(14) . .
C7 C6 C5 120.1(15) . .
C7 C6 H6A 119.9 . .
C5 C6 H6A 119.9 . .
C21 C20 C19 119.8(17) . .
C21 C20 H20A 120.1 . .
C19 C20 H20A 120.1 . .
C50 O2 Mn1 129.6(10) . .
C31 O1 Mn1 127.9(10) . .
C44 N12 C43 122.0(15) . .
C44 N12 Mn1 125.8(11) . .
C43 N12 Mn1 111.7(10) . .
N6 C12 C11 122.3(16) . .
N6 C12 C13 120.5(17) . .
C11 C12 C13 117.2(16) . .
C37 N11 C38 120.5(14) . .
C37 N11 Mn1 126.2(11) . .
C38 N11 Mn1 112.7(9) . .
N12 C44 C45 123.6(16) . .
N12 C44 H44A 118.2 . .
C45 C44 H44A 118.2 . .
N4 C9 H9A 109.5 . .
N4 C9 H9B 109.5 . .
H9A C9 H9B 109.5 . .
N4 C9 H9C 109.5 . .
H9A C9 H9C 109.5 . .
H9B C9 H9C 109.5 . .
C12 N6 C16 120.9(16) . .
C12 N6 C15 120.5(15) . .
C16 N6 C15 118.0(15) . .
C50 C49 C48 117.6(17) . .
C50 C49 H49A 121.2 . .
C48 C49 H49A 121.2 . .
N8 C23 H23A 109.5 . .
N8 C23 H23B 109.5 . .
H23A C23 H23B 109.5 . .
N8 C23 H23C 109.5 . .
H23A C23 H23C 109.5 . .
H23B C23 H23C 109.5 . .
C27 C28 N9 126.4(17) . .
C27 C28 H28A 116.8 . .
N9 C28 H28A 116.8 . .
N10 C26 C27 122.5(16) . .
N10 C26 C25 121.5(15) . .
C27 C26 C25 116.0(15) . .
C28 C27 C26 119.1(16) . .
C28 C27 H27A 120.5 . .
C26 C27 H27A 120.5 . .
N3 C7 C6 123.1(14) . .
N3 C7 H7A 118.4 . .
C6 C7 H7A 118.4 . .
N11 C37 C36 122.3(16) . .
N11 C37 H37A 118.8 . .
C36 C37 H37A 118.8 . .
C38 C39 C40 118.2(17) . .
C38 C39 H39A 120.9 . .
C40 C39 H39A 120.9 . .
C10 C11 C12 119.8(16) . .
C10 C11 H11A 120.1 . .
C12 C11 H11A 120.1 . .
N5 C14 C13 125.4(15) . .
N5 C14 H14A 117.3 . .
C13 C14 H14A 117.3 . .
C50 C45 C46 118.6(16) . .
C50 C45 C44 124.5(16) . .
C46 C45 C44 116.9(16) . .
C47 C46 C45 123.7(17) . .
C47 C46 H46A 118.2 . .
C45 C46 H46A 118.2 . .
C26 N10 C29 121.1(14) . .
C26 N10 C30 121.2(14) . .
C29 N10 C30 117.5(13) . .
C49 C48 C47 121.6(16) . .
C49 C48 H48A 119.2 . .
C47 C48 H48A 119.2 . .
N4 C8 H8A 109.5 . .
N4 C8 H8B 109.5 . .
H8A C8 H8B 109.5 . .
N4 C8 H8C 109.5 . .
H8A C8 H8C 109.5 . .
H8B C8 H8C 109.5 . .
C12 C13 C14 117.1(17) . .
C12 C13 H13A 121.4 . .
C14 C13 H13A 121.4 . .
N8 C22 H22A 109.5 . .
N8 C22 H22B 109.5 . .
H22A C22 H22B 109.5 . .
N8 C22 H22C 109.5 . .
H22A C22 H22C 109.5 . .
H22B C22 H22C 109.5 . .
N6 C15 H15A 109.5 . .
N6 C15 H15B 109.5 . .
H15A C15 H15B 109.5 . .
N6 C15 H15C 109.5 . .
H15A C15 H15C 109.5 . .
H15B C15 H15C 109.5 . .
O2 C50 C45 122.6(16) . .
O2 C50 C49 116.1(16) . .
C45 C50 C49 121.2(17) . .
C41 C40 C39 119.7(17) . .
C41 C40 H40A 120.1 . .
C39 C40 H40A 120.1 . .
C43 C38 C39 121.1(15) . .
C43 C38 N11 114.2(14) . .
C39 C38 N11 124.6(15) . .
O1 C31 C32 118.4(14) . .
O1 C31 C36 122.6(15) . .
C32 C31 C36 119.0(17) . .
N10 C30 H30A 109.5 . .
N10 C30 H30B 109.5 . .
H30A C30 H30B 109.5 . .
N10 C30 H30C 109.5 . .
H30A C30 H30C 109.5 . .
H30B C30 H30C 109.5 . .
C46 C47 C48 117.0(17) . .
C46 C47 H47A 121.5 . .
C48 C47 H47A 121.5 . .
C38 C43 C42 120.8(15) . .
C38 C43 N12 116.7(15) . .
C42 C43 N12 122.4(15) . .
C33 C32 C31 121.8(18) . .
C33 C32 H32A 119.1 . .
C31 C32 H32A 119.1 . .
N5 C10 C11 124.8(16) . .
N5 C10 H10A 117.6 . .
C11 C10 H10A 117.6 . .
C34 C35 C36 119.9(16) . .
C34 C35 H35A 120.1 . .
C36 C35 H35A 120.1 . .
N6 C16 H16A 109.5 . .
N6 C16 H16B 109.5 . .
H16A C16 H16B 109.5 . .
N6 C16 H16C 109.5 . .
H16A C16 H16C 109.5 . .
H16B C16 H16C 109.5 . .
C33 C34 C35 119.0(16) . .
C33 C34 H34A 120.5 . .
C35 C34 H34A 120.5 . .
N10 C29 H29A 109.5 . .
N10 C29 H29B 109.5 . .
H29A C29 H29B 109.5 . .
N10 C29 H29C 109.5 . .
H29A C29 H29C 109.5 . .
H29B C29 H29C 109.5 . .
C24 C25 C26 119.5(17) . .
C24 C25 H25A 120.3 . .
C26 C25 H25A 120.3 . .
C41 C42 C43 117.9(16) . .
C41 C42 H42A 121.1 . .
C43 C42 H42A 121.1 . .
C32 C33 C34 121.5(18) . .
C32 C33 H33A 119.2 . .
C34 C33 H33A 119.2 . .
C20 C21 N7 126.2(17) . .
C20 C21 H21A 116.9 . .
N7 C21 H21A 116.9 . .
N9 C24 C25 124.7(17) . .
N9 C24 H24A 117.7 . .
C25 C24 H24A 117.7 . .
C31 C36 C35 118.5(17) . .
C31 C36 C37 126.1(17) . .
C35 C36 C37 115.4(16) . .
C42 C41 C40 122.0(16) . .
C42 C41 H41A 119.0 . .
C40 C41 H41A 119.0 . .

loop_
_geom_bond_atom_site_label_1
_geom_bond_atom_site_label_2
_geom_bond_distance
_geom_bond_site_symmetry_2
Ru1 C1 2.070(13) .
Ru1 C1 2.070(13) 2_558
Ru1 N3 2.098(12) 2_558
Ru1 N3 2.098(12) .
Ru1 N5 2.101(12) 2_558
Ru1 N5 2.101(12) .
Ru2 C2 2.051(16) 2_549
Ru2 C2 2.051(16) .
Ru2 N7 2.068(12) .
Ru2 N7 2.068(12) 2_549
Ru2 N9 2.093(12) .
Ru2 N9 2.093(12) 2_549
Mn1 O2 1.872(11) .
Mn1 O1 1.890(10) .
Mn1 N11 1.979(13) .
Mn1 N12 2.010(13) .
Mn1 N1 2.295(13) .
Mn1 N2 2.344(16) .
P1 F5 1.599(11) .
P1 F1 1.601(12) .
P1 F4 1.607(11) .
P1 F6 1.608(12) .
P1 F3 1.611(11) .
P1 F2 1.613(12) .
P2 F12 1.587(12) .
P2 F11 1.604(10) .
P2 F8 1.609(11) .
P2 F9 1.615(11) .
P2 F10 1.616(12) .
P2 F7 1.621(12) .
N7 C17 1.401(19) .
N7 C21 1.40(2) .
N3 C3 1.332(19) .
N3 C7 1.379(19) .
C3 C4 1.39(2) .
C3 H3A 0.9300 .
N8 C19 1.337(19) .
N8 C23 1.44(2) .
N8 C22 1.53(2) .
C17 C18 1.40(2) .
C17 H17A 0.9300 .
C5 N4 1.360(18) .
C5 C4 1.39(2) .
C5 C6 1.40(2) .
C4 H4A 0.9300 .
C18 C19 1.45(2) .
C18 H18A 0.9300 .
N2 C2 1.187(19) .
C19 C20 1.44(2) .
N4 C9 1.44(2) .
N4 C8 1.47(2) .
N9 C24 1.369(19) .
N9 C28 1.37(2) .
C1 N1 1.154(17) .
N5 C14 1.33(2) .
N5 C10 1.33(2) .
C6 C7 1.39(2) .
C6 H6A 0.9300 .
C20 C21 1.36(2) .
C20 H20A 0.9300 .
O2 C50 1.32(2) .
O1 C31 1.357(19) .
N12 C44 1.30(2) .
N12 C43 1.432(19) .
C12 N6 1.38(2) .
C12 C11 1.40(2) .
C12 C13 1.41(2) .
N11 C37 1.31(2) .
N11 C38 1.482(19) .
C44 C45 1.43(2) .
C44 H44A 0.9300 .
C9 H9A 0.9600 .
C9 H9B 0.9600 .
C9 H9C 0.9600 .
N6 C16 1.47(2) .
N6 C15 1.48(2) .
C49 C50 1.42(2) .
C49 C48 1.44(3) .
C49 H49A 0.9300 .
C23 H23A 0.9600 .
C23 H23B 0.9600 .
C23 H23C 0.9600 .
C28 C27 1.37(2) .
C28 H28A 0.9300 .
C26 N10 1.35(2) .
C26 C27 1.41(2) .
C26 C25 1.45(2) .
C27 H27A 0.9300 .
C7 H7A 0.9300 .
C37 C36 1.45(2) .
C37 H37A 0.9300 .
C39 C38 1.40(2) .
C39 C40 1.42(2) .
C39 H39A 0.9300 .
C11 C10 1.37(2) .
C11 H11A 0.9300 .
C14 C13 1.41(2) .
C14 H14A 0.9300 .
C45 C50 1.41(2) .
C45 C46 1.42(2) .
C46 C47 1.37(2) .
C46 H46A 0.9300 .
N10 C29 1.44(2) .
N10 C30 1.51(2) .
C48 C47 1.44(3) .
C48 H48A 0.9300 .
C8 H8A 0.9600 .
C8 H8B 0.9600 .
C8 H8C 0.9600 .
C13 H13A 0.9300 .
C22 H22A 0.9600 .
C22 H22B 0.9600 .
C22 H22C 0.9600 .
C15 H15A 0.9600 .
C15 H15B 0.9600 .
C15 H15C 0.9600 .
C40 C41 1.40(2) .
C40 H40A 0.9300 .
C38 C43 1.37(2) .
C31 C32 1.38(2) .
C31 C36 1.41(2) .
C30 H30A 0.9600 .
C30 H30B 0.9600 .
C30 H30C 0.9600 .
C47 H47A 0.9300 .
C43 C42 1.43(2) .
C32 C33 1.36(2) .
C32 H32A 0.9300 .
C10 H10A 0.9300 .
C35 C34 1.39(2) .
C35 C36 1.44(2) .
C35 H35A 0.9300 .
C16 H16A 0.9600 .
C16 H16B 0.9600 .
C16 H16C 0.9600 .
C34 C33 1.39(2) .
C34 H34A 0.9300 .
C29 H29A 0.9600 .
C29 H29B 0.9600 .
C29 H29C 0.9600 .
C25 C24 1.38(2) .
C25 H25A 0.9300 .
C42 C41 1.37(2) .
C42 H42A 0.9300 .
C33 H33A 0.9300 .
C21 H21A 0.9300 .
C24 H24A 0.9300 .
C41 H41A 0.9300 .
